data_1540688
loop_
_publ_author_name
'Zhang, Jinyu'
'Liu, Ling'
'Wang, Bo'
'Zhang, Yang'
'Wang, Lili'
'Liu, Xingzhong'
'Che, Yongsheng'

_publ_section_title
;
 Phomanolides A and B from the Fungus Phoma sp.: Meroterpenoids Derived
 from a Putative Tropolonic Sesquiterpene via Hetero-Diels-Alder
 Reactions.
;
_journal_issue 12
_journal_name_full 'Journal of natural products'
_journal_page_first 3058
_journal_page_last 3066
_journal_paper_doi 10.1021/acs.jnatprod.5b00969
_journal_volume 78
_journal_year 2015
_chemical_absolute_configuration ad
_chemical_formula_moiety 'C15 H24 O3, H2 O'
_chemical_formula_sum 'C15 H26 O4'
_chemical_formula_weight 270.36
_chemical_name_systematic
;
 ? 
;
_space_group_crystal_system orthorhombic
_space_group_IT_number 19
_space_group_name_Hall 'P 2ac 2ab'
_space_group_name_H-M_alt 'P 21 21 21'
_symmetry_space_group_name_Hall 'P 2ac 2ab'
_symmetry_space_group_name_H-M 'P 21 21 21'
_atom_sites_solution_hydrogens geom
_atom_sites_solution_primary direct
_atom_sites_solution_secondary difmap
_audit_creation_date 2015-01-19
_audit_creation_method
;
  Olex2 1.1
  (compiled 2011.02.15 svn.r1672, GUI svn.r3494)
;
_cell_angle_alpha 90.00
_cell_angle_beta 90.00
_cell_angle_gamma 90.00
_cell_formula_units_Z 4
_cell_length_a 8.28899(19)
_cell_length_b 11.8587(2)
_cell_length_c 15.3047(3)
_cell_measurement_reflns_used 3154
_cell_measurement_temperature 98.8
_cell_measurement_theta_max 70.9286
_cell_measurement_theta_min 4.7134
_cell_volume 1504.40(5)
_computing_cell_refinement
;
CrysAlisPro, Agilent Technologies,
Version 1.171.35.11 (release 16-05-2011 CrysAlis171 .NET)
(compiled May 16 2011,17:55:39)
;
_computing_data_collection
;
CrysAlisPro, Agilent Technologies,
Version 1.171.35.11 (release 16-05-2011 CrysAlis171 .NET)
(compiled May 16 2011,17:55:39)
;
_computing_data_reduction
;
CrysAlisPro, Agilent Technologies,
Version 1.171.35.11 (release 16-05-2011 CrysAlis171 .NET)
(compiled May 16 2011,17:55:39)
;
_computing_molecular_graphics
;
O. V. Dolomanov, L. J. Bourhis, R. J. Gildea, J. A. K. Howard and H. Puschmann,
OLEX2: a complete structure solution, refinement and analysis program.
J. Appl. Cryst. (2009). 42, 339-341.
;
_computing_publication_material
;
O. V. Dolomanov, L. J. Bourhis, R. J. Gildea, J. A. K. Howard and H. Puschmann,
OLEX2: a complete structure solution, refinement and analysis program.
J. Appl. Cryst. (2009). 42, 339-341.
;
_computing_structure_refinement 'SHELXL-97 (Sheldrick, 1997)'
_computing_structure_solution 'A short history of SHELX (Sheldrick, 2007)/Bruker'
_diffrn_ambient_temperature 98.8
_diffrn_detector_area_resol_mean 16.0971
_diffrn_measured_fraction_theta_full 0.982
_diffrn_measured_fraction_theta_max 0.982
_diffrn_measurement_details
;
  1 omega  -13.00   14.00   1.0000    1.5000
omega____ theta____ kappa____ phi______ frames
    -       -8.5000  111.0000 -180.0000 27

  2 omega   19.00  106.00   1.0000    1.5000
omega____ theta____ kappa____ phi______ frames
    -       36.7919   37.0000   90.0000 87

  3 omega  -26.00   51.00   1.0000    1.5000
omega____ theta____ kappa____ phi______ frames
    -       36.7919  -64.0000 -152.0000 77

  4 omega   -5.00   68.00   1.0000    1.5000
omega____ theta____ kappa____ phi______ frames
    -       36.7919  -98.0000  150.0000 73

  5 omega  106.00  158.00   1.0000    2.0000
omega____ theta____ kappa____ phi______ frames
    -      108.0000  111.0000   30.0000 52

  6 omega   43.00   71.00   1.0000    2.0000
omega____ theta____ kappa____ phi______ frames
    -      108.0000  -45.0000  -60.0000 28

  7 omega  104.00  148.00   1.0000    2.0000
omega____ theta____ kappa____ phi______ frames
    -      108.0000  111.0000  -90.0000 44

  8 omega   42.00   89.00   1.0000    2.0000
omega____ theta____ kappa____ phi______ frames
    -      108.0000  -45.0000  120.0000 47

  9 omega  109.00  178.00   1.0000    2.0000
omega____ theta____ kappa____ phi______ frames
    -      108.0000  111.0000  150.0000 69

 10 omega   45.00  109.00   1.0000    2.0000
omega____ theta____ kappa____ phi______ frames
    -      108.0000  -98.0000  150.0000 64

 11 omega  124.00  167.00   1.0000    2.0000
omega____ theta____ kappa____ phi______ frames
    -      108.0000  111.0000   60.0000 43

 12 omega   39.00  136.00   1.0000    2.0000
omega____ theta____ kappa____ phi______ frames
    -      108.0000  -15.0000  -30.0000 97
;
_diffrn_measurement_device_type 'Xcalibur, Eos, Gemini'
_diffrn_measurement_method '\w scans'
_diffrn_orient_matrix_UB_11 0.0922970000
_diffrn_orient_matrix_UB_12 -0.0099479000
_diffrn_orient_matrix_UB_13 0.0871138000
_diffrn_orient_matrix_UB_21 0.1026698000
_diffrn_orient_matrix_UB_22 -0.0961138000
_diffrn_orient_matrix_UB_23 -0.0384405000
_diffrn_orient_matrix_UB_31 0.1246853000
_diffrn_orient_matrix_UB_32 0.0866160000
_diffrn_orient_matrix_UB_33 -0.0327071000
_diffrn_radiation_monochromator graphite
_diffrn_radiation_type 'Cu K\a'
_diffrn_radiation_wavelength 1.5418
_diffrn_reflns_av_R_equivalents 0.0220
_diffrn_reflns_av_unetI/netI 0.0313
_diffrn_reflns_limit_h_max 9
_diffrn_reflns_limit_h_min -7
_diffrn_reflns_limit_k_max 14
_diffrn_reflns_limit_k_min -11
_diffrn_reflns_limit_l_max 15
_diffrn_reflns_limit_l_min -18
_diffrn_reflns_number 4998
_diffrn_reflns_theta_full 71.07
_diffrn_reflns_theta_max 71.07
_diffrn_reflns_theta_min 4.72
_diffrn_source 'Enhance (Cu) X-ray Source'
_exptl_absorpt_coefficient_mu 0.686
_exptl_absorpt_correction_T_max 1.00000
_exptl_absorpt_correction_T_min 0.90977
_exptl_absorpt_correction_type multi-scan
_exptl_absorpt_process_details
;
CrysAlisPro, Agilent Technologies,
Version 1.171.35.11 (release 16-05-2011 CrysAlis171 .NET)
(compiled May 16 2011,17:55:39)
Empirical absorption correction using spherical harmonics,
 implemented in SCALE3 ABSPACK scaling algorithm.
;
_exptl_crystal_density_diffrn 1.194
_exptl_crystal_density_method 'not measured'
_exptl_crystal_F_000 592
_exptl_crystal_size_max 0.40
_exptl_crystal_size_mid 0.35
_exptl_crystal_size_min 0.25
_refine_diff_density_max 0.232
_refine_diff_density_min -0.152
_refine_diff_density_rms 0.038
_refine_ls_abs_structure_details 'Flack H D (1983), Acta Cryst. A39, 876-881'
_refine_ls_abs_structure_Flack -0.16(17)
_refine_ls_extinction_method none
_refine_ls_goodness_of_fit_ref 1.053
_refine_ls_hydrogen_treatment mixed
_refine_ls_matrix_type full
_refine_ls_number_parameters 177
_refine_ls_number_reflns 2829
_refine_ls_number_restraints 0
_refine_ls_restrained_S_all 1.053
_refine_ls_R_factor_all 0.0359
_refine_ls_R_factor_gt 0.0350
_refine_ls_shift/su_max 0.001
_refine_ls_shift/su_mean 0.000
_refine_ls_structure_factor_coef Fsqd
_refine_ls_weighting_details 'calc w=1/[\s^2^(Fo^2^)+(0.0568P)^2^+0.1670P] where P=(Fo^2^+2Fc^2^)/3'
_refine_ls_weighting_scheme calc
_refine_ls_wR_factor_gt 0.0921
_refine_ls_wR_factor_ref 0.0929
_reflns_number_gt 2756
_reflns_number_total 2829
_reflns_threshold_expression >2sigma(I)
_cod_data_source_file np5b00969_si_004.cif
_cod_data_source_block exp_2814
_cod_depositor_comments 'Adding full bibliography for 1540688--1540690.cif.'
_cod_original_cell_volume 1504.40(6)
_cod_database_code 1540688
_reflns_odcompleteness_completeness 99.75
_reflns_odcompleteness_iscentric 1
_reflns_odcompleteness_theta 66.97

loop_
_space_group_symop_id
_space_group_symop_operation_xyz
1 'x, y, z'
2 '-x+1/2, -y, z+1/2'
3 'x+1/2, -y+1/2, -z'
4 '-x, y+1/2, -z+1/2'

loop_
_atom_site_label
_atom_site_type_symbol
_atom_site_fract_x
_atom_site_fract_y
_atom_site_fract_z
_atom_site_U_iso_or_equiv
_atom_site_adp_type
_atom_site_occupancy
_atom_site_symmetry_multiplicity
_atom_site_calc_flag
_atom_site_refinement_flags
O3 O 0.02311(14) 0.79860(10) 0.94207(7) 0.0212(3) Uani 1 1 d .
H3 H 0.1210 0.7897 0.9383 0.032 Uiso 1 1 calc R
O1 O -0.18305(14) 0.94732(10) 0.51656(6) 0.0217(3) Uani 1 1 d .
O2 O -0.47823(14) 0.85680(10) 0.77762(7) 0.0240(3) Uani 1 1 d .
O4 O -0.33697(13) 1.24648(9) 0.58992(7) 0.0204(2) Uani 1 1 d .
H4A H -0.3981 1.2375 0.5457 0.031 Uiso 1 1 d R
H4B H -0.3869 1.2895 0.6258 0.031 Uiso 1 1 d R
C14 C 0.1404(2) 1.02213(12) 0.56353(9) 0.0187(3) Uani 1 1 d .
H14A H 0.1110 1.0377 0.5041 0.028 Uiso 1 1 calc R
H14B H 0.2554 1.0279 0.5698 0.028 Uiso 1 1 calc R
H14C H 0.0890 1.0756 0.6015 0.028 Uiso 1 1 calc R
C7 C -0.04100(18) 0.82826(13) 0.85776(9) 0.0151(3) Uani 1 1 d .
H7 H -0.0137 0.7685 0.8161 0.018 Uiso 1 1 calc R
C5 C -0.30490(19) 0.84171(12) 0.78003(10) 0.0163(3) Uani 1 1 d .
H5 H -0.2644 0.7875 0.7370 0.020 Uiso 1 1 calc R
C8 C 0.03238(18) 0.93789(12) 0.82634(9) 0.0149(3) Uani 1 1 d .
C4 C -0.37436(17) 0.94391(13) 0.74114(9) 0.0171(3) Uani 1 1 d .
C11 C 0.08611(19) 0.90291(12) 0.58779(10) 0.0148(3) Uani 1 1 d .
C2 C -0.21317(19) 0.98015(13) 0.60644(9) 0.0167(3) Uani 1 1 d .
H2 H -0.1689 1.0530 0.6249 0.020 Uiso 1 1 calc R
C1 C -0.09583(18) 0.89151(12) 0.58608(9) 0.0152(3) Uani 1 1 d .
H1 H -0.1345 0.8151 0.5987 0.018 Uiso 1 1 calc R
C6 C -0.22469(18) 0.83290(13) 0.86794(9) 0.0166(3) Uani 1 1 d .
H6A H -0.2620 0.7654 0.8976 0.020 Uiso 1 1 calc R
H6B H -0.2540 0.8975 0.9034 0.020 Uiso 1 1 calc R
C10 C 0.14569(18) 0.86745(12) 0.67962(9) 0.0152(3) Uani 1 1 d .
H10A H 0.0958 0.7961 0.6948 0.018 Uiso 1 1 calc R
H10B H 0.2613 0.8553 0.6770 0.018 Uiso 1 1 calc R
C3 C -0.37781(18) 0.94989(13) 0.64166(9) 0.0184(3) Uani 1 1 d .
H3A H -0.4111 0.8776 0.6182 0.022 Uiso 1 1 calc R
H3B H -0.4557 1.0061 0.6232 0.022 Uiso 1 1 calc R
C15 C 0.1547(2) 0.81956(13) 0.52073(9) 0.0212(3) Uani 1 1 d .
H15A H 0.1154 0.8384 0.4636 0.032 Uiso 1 1 calc R
H15B H 0.1213 0.7444 0.5355 0.032 Uiso 1 1 calc R
H15C H 0.2704 0.8237 0.5211 0.032 Uiso 1 1 calc R
C12 C -0.3805(2) 1.05565(14) 0.78766(10) 0.0276(4) Uani 1 1 d .
H12A H -0.4786 1.0941 0.7726 0.041 Uiso 1 1 calc R
H12B H -0.2897 1.1007 0.7704 0.041 Uiso 1 1 calc R
H12C H -0.3771 1.0434 0.8496 0.041 Uiso 1 1 calc R
C13 C 0.0194(2) 1.03528(13) 0.88985(10) 0.0210(3) Uani 1 1 d .
H13A H -0.0922 1.0507 0.9015 0.031 Uiso 1 1 calc R
H13B H 0.0691 1.1009 0.8649 0.031 Uiso 1 1 calc R
H13C H 0.0731 1.0160 0.9434 0.031 Uiso 1 1 calc R
C9 C 0.11072(18) 0.95081(12) 0.75093(9) 0.0154(3) Uani 1 1 d .
H9 H 0.1500 1.0231 0.7409 0.019 Uiso 1 1 calc R

loop_
_atom_site_aniso_label
_atom_site_aniso_U_11
_atom_site_aniso_U_22
_atom_site_aniso_U_33
_atom_site_aniso_U_23
_atom_site_aniso_U_13
_atom_site_aniso_U_12
O3 0.0152(5) 0.0340(6) 0.0146(5) 0.0095(4) -0.0010(4) 0.0032(5)
O1 0.0215(6) 0.0328(6) 0.0107(5) 0.0030(4) -0.0013(4) 0.0028(5)
O2 0.0139(5) 0.0384(7) 0.0198(5) 0.0088(5) -0.0014(4) -0.0046(5)
O4 0.0174(5) 0.0268(5) 0.0171(5) -0.0068(4) -0.0009(4) 0.0017(5)
C14 0.0203(7) 0.0177(7) 0.0181(7) 0.0035(5) 0.0029(6) -0.0010(6)
C7 0.0160(7) 0.0189(7) 0.0105(6) 0.0025(6) -0.0014(5) 0.0014(6)
C5 0.0137(7) 0.0198(7) 0.0154(6) 0.0006(6) 0.0010(5) -0.0032(6)
C8 0.0130(6) 0.0186(7) 0.0132(6) -0.0003(6) -0.0036(6) 0.0006(6)
C4 0.0121(7) 0.0245(8) 0.0148(7) 0.0024(6) -0.0009(6) 0.0005(6)
C11 0.0180(7) 0.0141(6) 0.0124(6) 0.0007(5) 0.0026(6) 0.0007(6)
C2 0.0170(7) 0.0212(7) 0.0120(6) 0.0017(6) -0.0011(6) 0.0010(6)
C1 0.0210(8) 0.0152(6) 0.0095(6) 0.0007(5) -0.0009(6) -0.0021(6)
C6 0.0168(7) 0.0192(7) 0.0138(7) 0.0050(6) 0.0009(6) -0.0012(6)
C10 0.0137(7) 0.0173(6) 0.0145(6) 0.0023(5) 0.0022(6) 0.0014(5)
C3 0.0158(7) 0.0246(7) 0.0147(7) 0.0022(6) -0.0021(6) 0.0005(6)
C15 0.0275(8) 0.0202(7) 0.0158(7) -0.0007(6) 0.0068(6) 0.0015(6)
C12 0.0380(10) 0.0264(8) 0.0185(7) -0.0005(7) -0.0013(7) 0.0124(8)
C13 0.0238(8) 0.0232(7) 0.0159(6) -0.0055(6) -0.0002(6) -0.0041(7)
C9 0.0148(7) 0.0166(7) 0.0149(6) 0.0018(6) -0.0021(6) -0.0026(6)

loop_
_atom_type_symbol
_atom_type_description
_atom_type_scat_dispersion_real
_atom_type_scat_dispersion_imag
_atom_type_scat_source
C C 0.0181 0.0091 'International Tables Vol C Tables 4.2.6.8 and 6.1.1.4'
H H 0.0000 0.0000 'International Tables Vol C Tables 4.2.6.8 and 6.1.1.4'
O O 0.0492 0.0322 'International Tables Vol C Tables 4.2.6.8 and 6.1.1.4'

loop_
_geom_angle_atom_site_label_1
_geom_angle_atom_site_label_2
_geom_angle_atom_site_label_3
_geom_angle
C7 O3 H3 109.5
C1 O1 C2 60.76(9)
C5 O2 C4 60.72(9)
H4A O4 H4B 107.3
H14A C14 H14B 109.5
H14A C14 H14C 109.5
H14B C14 H14C 109.5
C11 C14 H14A 109.5
C11 C14 H14B 109.5
C11 C14 H14C 109.5
O3 C7 H7 108.8
O3 C7 C8 110.27(12)
O3 C7 C6 106.54(11)
C8 C7 H7 108.8
C8 C7 C6 113.64(13)
C6 C7 H7 108.8
O2 C5 H5 113.8
O2 C5 C4 59.90(10)
O2 C5 C6 118.02(12)
C4 C5 H5 113.8
C4 C5 C6 126.39(13)
C6 C5 H5 113.8
C13 C8 C7 115.02(12)
C9 C8 C7 124.72(14)
C9 C8 C13 120.19(14)
O2 C4 C5 59.38(9)
O2 C4 C3 113.88(12)
O2 C4 C12 115.05(13)
C5 C4 C3 116.78(13)
C5 C4 C12 123.26(13)
C12 C4 C3 115.52(13)
C14 C11 C10 112.19(12)
C14 C11 C15 108.90(12)
C1 C11 C14 111.81(13)
C1 C11 C10 108.00(12)
C1 C11 C15 107.47(13)
C15 C11 C10 108.31(12)
O1 C2 H2 116.4
O1 C2 C1 59.46(9)
O1 C2 C3 115.46(12)
C1 C2 H2 116.4
C1 C2 C3 120.33(13)
C3 C2 H2 116.4
O1 C1 C11 118.00(12)
O1 C1 C2 59.77(9)
O1 C1 H1 113.9
C11 C1 H1 113.9
C2 C1 C11 126.39(13)
C2 C1 H1 113.9
C7 C6 H6A 109.5
C7 C6 H6B 109.5
C5 C6 C7 110.54(12)
C5 C6 H6A 109.5
C5 C6 H6B 109.5
H6A C6 H6B 108.1
C11 C10 H10A 108.6
C11 C10 H10B 108.6
H10A C10 H10B 107.5
C9 C10 C11 114.82(11)
C9 C10 H10A 108.6
C9 C10 H10B 108.6
C4 C3 H3A 109.5
C4 C3 H3B 109.5
C2 C3 C4 110.52(12)
C2 C3 H3A 109.5
C2 C3 H3B 109.5
H3A C3 H3B 108.1
C11 C15 H15A 109.5
C11 C15 H15B 109.5
C11 C15 H15C 109.5
H15A C15 H15B 109.5
H15A C15 H15C 109.5
H15B C15 H15C 109.5
C4 C12 H12A 109.5
C4 C12 H12B 109.5
C4 C12 H12C 109.5
H12A C12 H12B 109.5
H12A C12 H12C 109.5
H12B C12 H12C 109.5
C8 C13 H13A 109.5
C8 C13 H13B 109.5
C8 C13 H13C 109.5
H13A C13 H13B 109.5
H13A C13 H13C 109.5
H13B C13 H13C 109.5
C8 C9 C10 130.38(14)
C8 C9 H9 114.8
C10 C9 H9 114.8

loop_
_geom_bond_atom_site_label_1
_geom_bond_atom_site_label_2
_geom_bond_distance
O3 H3 0.8200
O3 C7 1.4391(16)
O1 C2 1.4512(17)
O1 C1 1.4466(17)
O2 C5 1.4483(19)
O2 C4 1.4560(19)
O4 H4A 0.8520
O4 H4B 0.8567
C14 H14A 0.9600
C14 H14B 0.9600
C14 H14C 0.9600
C14 C11 1.5295(19)
C7 H7 0.9800
C7 C8 1.514(2)
C7 C6 1.532(2)
C5 H5 0.9800
C5 C4 1.468(2)
C5 C6 1.504(2)
C8 C13 1.513(2)
C8 C9 1.333(2)
C4 C3 1.5245(19)
C4 C12 1.505(2)
C11 C1 1.514(2)
C11 C10 1.5479(19)
C11 C15 1.534(2)
C2 H2 0.9800
C2 C1 1.466(2)
C2 C3 1.511(2)
C1 H1 0.9800
C6 H6A 0.9700
C6 H6B 0.9700
C10 H10A 0.9700
C10 H10B 0.9700
C10 C9 1.501(2)
C3 H3A 0.9700
C3 H3B 0.9700
C15 H15A 0.9600
C15 H15B 0.9600
C15 H15C 0.9600
C12 H12A 0.9600
C12 H12B 0.9600
C12 H12C 0.9600
C13 H13A 0.9600
C13 H13B 0.9600
C13 H13C 0.9600
C9 H9 0.9300

loop_
_geom_torsion_atom_site_label_1
_geom_torsion_atom_site_label_2
_geom_torsion_atom_site_label_3
_geom_torsion_atom_site_label_4
_geom_torsion
O3 C7 C8 C13 -53.17(17)
O3 C7 C8 C9 123.64(15)
O3 C7 C6 C5 -169.33(12)
O1 C2 C1 C11 104.22(16)
O1 C2 C3 C4 157.33(13)
O2 C5 C4 C3 -103.19(14)
O2 C5 C4 C12 101.54(16)
O2 C5 C6 C7 -174.78(13)
O2 C4 C3 C2 -144.56(12)
C14 C11 C1 O1 39.92(18)
C14 C11 C1 C2 -31.6(2)
C14 C11 C10 C9 50.55(17)
C7 C8 C9 C10 0.6(2)
C5 O2 C4 C3 108.10(15)
C5 O2 C4 C12 -115.27(14)
C5 C4 C3 C2 -78.16(17)
C8 C7 C6 C5 69.04(16)
C4 O2 C5 C6 117.93(15)
C4 C5 C6 C7 -103.05(17)
C11 C10 C9 C8 124.34(16)
C2 O1 C1 C11 -117.89(15)
C1 O1 C2 C3 -111.63(15)
C1 C11 C10 C9 -73.11(16)
C1 C2 C3 C4 89.26(16)
C6 C7 C8 C13 66.36(17)
C6 C7 C8 C9 -116.83(16)
C6 C5 C4 O2 -104.32(16)
C6 C5 C4 C3 152.50(14)
C6 C5 C4 C12 -2.8(2)
C10 C11 C1 O1 163.82(11)
C10 C11 C1 C2 92.26(16)
C3 C2 C1 O1 103.48(14)
C3 C2 C1 C11 -152.30(14)
C15 C11 C1 O1 -79.53(16)
C15 C11 C1 C2 -151.09(13)
C15 C11 C10 C9 170.78(13)
C12 C4 C3 C2 79.03(17)
C13 C8 C9 C10 177.28(15)
